data_7032873
loop_
_publ_author_name
'Glatz, Mathias'
'Bichler, Bernhard'
'Mastalir, Matthias'
'St\"oger, Berthold'
'Weil, Matthias'
'Mereiter, Kurt'
'Pittenauer, Ernst'
'Allmaier, G\"unter'
'Veiros, Luis F.'
'Kirchner, Karl'

_publ_section_title
;
 Iron(II) complexes featuring \k3- and \k2-bound PNP pincer ligands--the
 significance of sterics.
;
_journal_issue 1
_journal_name_full 'Dalton transactions (Cambridge, England : 2003)'
_journal_page_first 281
_journal_page_last 294
_journal_paper_doi 10.1039/c4dt02866j
_journal_volume 44
_journal_year 2015
_chemical_formula_moiety 'C50 H49 Cl Fe N6 P3, B F4 '
_chemical_formula_sum 'C50 H49 B Cl F4 Fe N6 P3'
_chemical_formula_weight 1005
_chemical_name_common '3  [Fe(k3-P,N,P-PNPMe-Ph)(k2-P,N-PNNHMe-Ph)Cl]BF4'
_chemical_name_systematic
; 
3  --  [Fe(k^3^-P,N,P-PNPMe-Ph)(k^2^-P,N-PN^NHMe^-Ph)Cl]BF~4~
;
_space_group_IT_number 14
_symmetry_cell_setting monoclinic
_symmetry_Int_Tables_number 14
_symmetry_space_group_name_Hall '-P 2yn'
_symmetry_space_group_name_H-M 'P 1 21/n 1'
_cell_angle_alpha 90
_cell_angle_beta 99.710(4)
_cell_angle_gamma 90
_cell_formula_units_Z 4
_cell_length_a 14.5198(17)
_cell_length_b 21.308(3)
_cell_length_c 15.1462(18)
_cell_measurement_reflns_used 9357
_cell_measurement_temperature 100
_cell_measurement_theta_max 32.5
_cell_measurement_theta_min 2.3
_cell_volume 4618.9(10)
_computing_cell_refinement 'Bruker SAINT'
_computing_data_collection 'Bruker SMART'
_computing_data_reduction 'Bruker SAINT'
_computing_molecular_graphics 'Bruker SHELXTL'
_computing_publication_material 'Bruker SHELXTL'
_computing_structure_refinement 'Jana2006 [Petricek et al., 2006]'
_computing_structure_solution 'SUPERFLIP (Palatinus & Chapuis, 2007)'
_diffrn_ambient_temperature 100(2)
_diffrn_measured_fraction_theta_full 1
_diffrn_measured_fraction_theta_max 1
_diffrn_measurement_device_type 'Bruker Kappa APEX-II CCD'
_diffrn_measurement_method '\f and \w scans'
_diffrn_radiation_monochromator graphite
_diffrn_radiation_probe x-ray
_diffrn_radiation_source 'fine-focus sealed tube'
_diffrn_radiation_type MoK\a
_diffrn_radiation_wavelength 0.71073
_diffrn_reflns_av_R_equivalents 0.0471
_diffrn_reflns_av_sigmaI/netI 0.0191
_diffrn_reflns_limit_h_max 22
_diffrn_reflns_limit_h_min -22
_diffrn_reflns_limit_k_max 32
_diffrn_reflns_limit_k_min -32
_diffrn_reflns_limit_l_max 22
_diffrn_reflns_limit_l_min -22
_diffrn_reflns_number 275623
_diffrn_reflns_theta_full 32.61
_diffrn_reflns_theta_max 32.61
_diffrn_reflns_theta_min 1.67
_exptl_absorpt_coefficient_mu 0.549
_exptl_absorpt_correction_T_max 0.90
_exptl_absorpt_correction_T_min 0.77
_exptl_absorpt_correction_type multi-scan
_exptl_absorpt_process_details 'program SADABS'
_exptl_crystal_colour 'clear green'
_exptl_crystal_density_diffrn 1.4448
_exptl_crystal_description 'trapezoidal prism'
_exptl_crystal_F_000 2080
_exptl_crystal_size_max 0.46
_exptl_crystal_size_mid 0.40
_exptl_crystal_size_min 0.19
_refine_diff_density_max 0.42
_refine_diff_density_min -0.29
_refine_ls_extinction_method none
_refine_ls_goodness_of_fit_gt 1.63
_refine_ls_goodness_of_fit_ref 1.63
_refine_ls_hydrogen_treatment mixed
_refine_ls_number_constraints 192
_refine_ls_number_parameters 599
_refine_ls_number_reflns 16814
_refine_ls_number_restraints 0
_refine_ls_R_factor_all 0.0487
_refine_ls_R_factor_gt 0.0319
_refine_ls_shift/su_max 0.0088
_refine_ls_shift/su_mean 0.0005
_refine_ls_structure_factor_coef Fsqd
_refine_ls_weighting_details w=1/(\s^2^(I)+0.0016I^2^)
_refine_ls_weighting_scheme sigma
_refine_ls_wR_factor_gt 0.0868
_refine_ls_wR_factor_ref 0.0976
_reflns_number_gt 13277
_reflns_number_total 16814
_reflns_threshold_expression I>3\s(I)
_cod_data_source_file c4dt02866j2.cif
_cod_data_source_block 3
_cod_depositor_comments
;
The following automatic conversions were performed:

'_diffrn_radiation_probe' value 'X-ray' changed to 'x-ray' according
to
/usr/data/users/saulius/crontab/automatic-downloads/rss-feeds/RSC/lib/dictionaries/cif_core.dic
dictionary named 'cif_core.dic' version 2.4.2 from 2011-04-26.

Automatic conversion script
Id: cif_fix_values 2827 2014-09-09 07:05:25Z andrius 

 Adding full bibliography for 7032871--7032878.cif.

The following automatic conversions were performed:

data name '_atom_site_site_symmetry_mutiplicity' was replaced with
'_atom_site_site_symmetry_multiplicity' as specified in the
replacement file 'data/replacement-values/replacement_tags.lst'.

Automatic conversion script
Id: cif_correct_tags 9268 2022-04-12 08:56:07Z antanas 
;
_cod_original_sg_symbol_Hall '-P 2yn '
_cod_original_formula_sum 'C50 H49 B1 Cl1 F4 Fe1 N6 P3'
_cod_database_code 7032873

loop_
_symmetry_equiv_pos_site_id
_symmetry_equiv_pos_as_xyz
1 x,y,z
2 -x+1/2,y+1/2,-z+1/2
3 -x,-y,-z
4 x+1/2,-y+1/2,z+1/2

loop_
_atom_site_label
_atom_site_type_symbol
_atom_site_fract_x
_atom_site_fract_y
_atom_site_fract_z
_atom_site_adp_type
_atom_site_U_iso_or_equiv
_atom_site_site_symmetry_multiplicity
_atom_site_occupancy
_atom_site_calc_flag
Fe1 Fe 0.190274(11) 0.811088(7) 0.203766(10) Uani 0.00781(4) 4 1 d
Cl1 Cl 0.086429(19) 0.839850(12) 0.075440(18) Uani 0.01262(7) 4 1 d
P1 P 0.07196(2) 0.790756(13) 0.276465(19) Uani 0.00983(7) 4 1 d
P2 P 0.30741(2) 0.802411(13) 0.125269(19) Uani 0.00962(7) 4 1 d
P3 P 0.20920(2) 0.909989(13) 0.240006(19) Uani 0.00955(7) 4 1 d
F1 F 0.83968(6) 0.56577(4) 0.14519(6) Uani 0.0280(3) 4 1 d
F2 F 0.91150(8) 0.48410(5) 0.22479(6) Uani 0.0389(3) 4 1 d
F3 F 0.94793(6) 0.50812(4) 0.08852(6) Uani 0.0277(3) 4 1 d
F4 F 0.80808(7) 0.46530(4) 0.09752(6) Uani 0.0331(3) 4 1 d
N1 N 0.15965(7) 0.72293(4) 0.15348(6) Uani 0.0094(2) 4 1 d
N2 N 0.03606(7) 0.71907(4) 0.23393(7) Uani 0.0120(2) 4 1 d
N3 N 0.28259(7) 0.73181(5) 0.07355(7) Uani 0.0125(3) 4 1 d
N4 N 0.28471(7) 0.79664(4) 0.32028(6) Uani 0.0099(2) 4 1 d
N5 N 0.28616(7) 0.90719(4) 0.33716(6) Uani 0.0126(2) 4 1 d
N6 N 0.28749(8) 0.68774(4) 0.30524(7) Uani 0.0143(3) 4 1 d
C1 C 0.08396(8) 0.69107(5) 0.17288(7) Uani 0.0102(3) 4 1 d
C2 C 0.05603(8) 0.63339(5) 0.13338(8) Uani 0.0128(3) 4 1 d
C3 C 0.10312(8) 0.61044(5) 0.06794(8) Uani 0.0143(3) 4 1 d
C4 C 0.17800(8) 0.64275(5) 0.04468(8) Uani 0.0136(3) 4 1 d
C5 C 0.20561(8) 0.69847(5) 0.08970(7) Uani 0.0109(3) 4 1 d
C6 C 0.10074(8) 0.77860(5) 0.39746(8) Uani 0.0129(3) 4 1 d
C7 C 0.08978(9) 0.72116(6) 0.43861(8) Uani 0.0168(3) 4 1 d
C8 C 0.11609(10) 0.71482(6) 0.53092(9) Uani 0.0214(4) 4 1 d
C9 C 0.15556(10) 0.76460(7) 0.58273(9) Uani 0.0228(4) 4 1 d
C10 C 0.16743(10) 0.82193(7) 0.54268(9) Uani 0.0229(4) 4 1 d
C11 C 0.13937(9) 0.82885(6) 0.45108(8) Uani 0.0184(3) 4 1 d
C12 C -0.03865(8) 0.83315(5) 0.26213(8) Uani 0.0142(3) 4 1 d
C13 C -0.09663(9) 0.83115(6) 0.17849(9) Uani 0.0182(3) 4 1 d
C14 C -0.18205(9) 0.86230(7) 0.16529(11) Uani 0.0250(4) 4 1 d
C15 C -0.21032(10) 0.89581(7) 0.23434(12) Uani 0.0300(5) 4 1 d
C16 C -0.15320(10) 0.89846(7) 0.31720(11) Uani 0.0272(4) 4 1 d
C17 C -0.06772(9) 0.86713(6) 0.33167(9) Uani 0.0198(4) 4 1 d
C18 C -0.05088(8) 0.68934(6) 0.25078(9) Uani 0.0165(3) 4 1 d
C19 C 0.42363(8) 0.79055(5) 0.19112(8) Uani 0.0123(3) 4 1 d
C20 C 0.45930(8) 0.73000(6) 0.20740(8) Uani 0.0155(3) 4 1 d
C21 C 0.54246(9) 0.72031(6) 0.26641(9) Uani 0.0212(4) 4 1 d
C22 C 0.59138(9) 0.77086(7) 0.30859(10) Uani 0.0234(4) 4 1 d
C23 C 0.55701(9) 0.83126(6) 0.29297(9) Uani 0.0205(3) 4 1 d
C24 C 0.47310(8) 0.84100(6) 0.23547(8) Uani 0.0154(3) 4 1 d
C25 C 0.32500(8) 0.85018(5) 0.02916(8) Uani 0.0126(3) 4 1 d
C26 C 0.25621(9) 0.84680(6) -0.04802(8) Uani 0.0163(3) 4 1 d
C27 C 0.26585(10) 0.88114(6) -0.12400(8) Uani 0.0202(3) 4 1 d
C28 C 0.34253(10) 0.92040(6) -0.12388(9) Uani 0.0207(4) 4 1 d
C29 C 0.41015(9) 0.92403(6) -0.04758(9) Uani 0.0196(3) 4 1 d
C30 C 0.40241(8) 0.88871(6) 0.02851(8) Uani 0.0159(3) 4 1 d
C31 C 0.33859(9) 0.70664(6) 0.00938(8) Uani 0.0175(3) 4 1 d
C32 C 0.31883(8) 0.84825(5) 0.36913(7) Uani 0.0119(3) 4 1 d
C33 C 0.38420(9) 0.84454(6) 0.44769(8) Uani 0.0177(3) 4 1 d
C34 C 0.41776(10) 0.78602(6) 0.47669(9) Uani 0.0211(3) 4 1 d
C35 C 0.38580(9) 0.73313(6) 0.43013(8) Uani 0.0179(3) 4 1 d
C36 C 0.31892(8) 0.73970(5) 0.35228(7) Uani 0.0116(3) 4 1 d
C37 C 0.26093(8) 0.96358(5) 0.16656(8) Uani 0.0121(3) 4 1 d
C38 C 0.34731(8) 0.99241(5) 0.19415(8) Uani 0.0152(3) 4 1 d
C39 C 0.38249(9) 1.03474(6) 0.13798(9) Uani 0.0196(3) 4 1 d
C40 C 0.33337(10) 1.04781(6) 0.05381(9) Uani 0.0207(4) 4 1 d
C41 C 0.24851(9) 1.01771(6) 0.02404(8) Uani 0.0175(3) 4 1 d
C42 C 0.21258(9) 0.97587(5) 0.07981(8) Uani 0.0143(3) 4 1 d
C43 C 0.11187(8) 0.95942(5) 0.26404(8) Uani 0.0139(3) 4 1 d
C44 C 0.10825(9) 0.98399(6) 0.34907(9) Uani 0.0186(3) 4 1 d
C45 C 0.03487(11) 1.02294(7) 0.36329(10) Uani 0.0250(4) 4 1 d
C46 C -0.03599(11) 1.03753(7) 0.29336(11) Uani 0.0275(4) 4 1 d
C47 C -0.03448(10) 1.01263(6) 0.20897(10) Uani 0.0240(4) 4 1 d
C48 C 0.03839(9) 0.97362(6) 0.19426(9) Uani 0.0174(3) 4 1 d
C49 C 0.32323(9) 0.96245(5) 0.39009(8) Uani 0.0171(3) 4 1 d
C50 C 0.32820(10) 0.62616(6) 0.32289(9) Uani 0.0198(3) 4 1 d
B1 B 0.87637(11) 0.50578(6) 0.13924(10) Uani 0.0176(4) 4 1 d
H21 H 0.005472 0.610232 0.151162 Uiso 0.0154 4 1 d
H31 H 0.083518 0.571644 0.03839 Uiso 0.0172 4 1 d
H41 H 0.210162 0.627236 -0.001272 Uiso 0.0163 4 1 d
H71 H 0.064074 0.685956 0.403245 Uiso 0.0201 4 1 d
H81 H 0.106749 0.675471 0.558979 Uiso 0.0256 4 1 d
H91 H 0.174646 0.759463 0.646144 Uiso 0.0273 4 1 d
H101 H 0.194908 0.8566 0.57818 Uiso 0.0274 4 1 d
H111 H 0.146525 0.868833 0.423806 Uiso 0.0221 4 1 d
H131 H -0.07745 0.808241 0.13011 Uiso 0.0218 4 1 d
H141 H -0.221717 0.860557 0.107823 Uiso 0.03 4 1 d
H151 H -0.269395 0.917149 0.224766 Uiso 0.036 4 1 d
H161 H -0.172551 0.921986 0.364941 Uiso 0.0327 4 1 d
H171 H -0.028663 0.868851 0.389462 Uiso 0.0238 4 1 d
H181 H -0.076004 0.71302 0.295138 Uiso 0.0198 4 1 d
H182 H -0.095446 0.688355 0.196228 Uiso 0.0198 4 1 d
H183 H -0.037863 0.64728 0.271969 Uiso 0.0198 4 1 d
H201 H 0.426228 0.694836 0.177679 Uiso 0.0186 4 1 d
H211 H 0.56601 0.678483 0.277939 Uiso 0.0255 4 1 d
H221 H 0.649154 0.764048 0.348681 Uiso 0.0281 4 1 d
H231 H 0.59116 0.866304 0.321856 Uiso 0.0246 4 1 d
H241 H 0.448735 0.882792 0.226029 Uiso 0.0185 4 1 d
H261 H 0.202304 0.820669 -0.048285 Uiso 0.0195 4 1 d
H271 H 0.219302 0.87776 -0.176921 Uiso 0.0243 4 1 d
H281 H 0.348516 0.944667 -0.17601 Uiso 0.0248 4 1 d
H291 H 0.463 0.951187 -0.047052 Uiso 0.0236 4 1 d
H301 H 0.450455 0.890979 0.080394 Uiso 0.0191 4 1 d
H311 H 0.393178 0.732185 0.010105 Uiso 0.021 4 1 d
H312 H 0.357149 0.664408 0.025777 Uiso 0.021 4 1 d
H313 H 0.302025 0.706895 -0.049671 Uiso 0.021 4 1 d
H331 H 0.405423 0.881684 0.480855 Uiso 0.0213 4 1 d
H341 H 0.463849 0.782487 0.52992 Uiso 0.0253 4 1 d
H351 H 0.408655 0.692427 0.450317 Uiso 0.0214 4 1 d
H381 H 0.382676 0.983058 0.252091 Uiso 0.0183 4 1 d
H391 H 0.441391 1.054966 0.158029 Uiso 0.0235 4 1 d
H401 H 0.357523 1.077515 0.015874 Uiso 0.0249 4 1 d
H411 H 0.214916 1.025922 -0.035017 Uiso 0.021 4 1 d
H421 H 0.15425 0.955161 0.058939 Uiso 0.0172 4 1 d
H441 H 0.156865 0.973923 0.398243 Uiso 0.0223 4 1 d
H451 H 0.033614 1.039672 0.421921 Uiso 0.03 4 1 d
H461 H -0.086001 1.064754 0.303112 Uiso 0.033 4 1 d
H471 H -0.083964 1.022358 0.160419 Uiso 0.0288 4 1 d
H481 H 0.038323 0.956269 0.135755 Uiso 0.0209 4 1 d
H491 H 0.300658 1.000001 0.358665 Uiso 0.0205 4 1 d
H492 H 0.302908 0.961487 0.447191 Uiso 0.0205 4 1 d
H493 H 0.390269 0.961846 0.398878 Uiso 0.0205 4 1 d
H501 H 0.297835 0.597033 0.279059 Uiso 0.0238 4 1 d
H502 H 0.393631 0.62789 0.31974 Uiso 0.0238 4 1 d
H503 H 0.32016 0.61267 0.381582 Uiso 0.0238 4 1 d
H1n H 0.2467(12) 0.6943(8) 0.2589(12) Uiso 0.018(4) 4 1 d

loop_
_atom_site_aniso_label
_atom_site_aniso_type_symbol
_atom_site_aniso_U_11
_atom_site_aniso_U_22
_atom_site_aniso_U_33
_atom_site_aniso_U_12
_atom_site_aniso_U_13
_atom_site_aniso_U_23
Fe1 Fe 0.00837(7) 0.00657(7) 0.00816(7) -0.00075(5) 0.00047(5) -0.00037(5)
Cl1 Cl 0.01291(12) 0.01135(11) 0.01207(11) -0.00093(9) -0.00233(9) 0.00126(9)
P1 P 0.00991(12) 0.00871(12) 0.01100(12) -0.00055(9) 0.00213(9) 0.00037(9)
P2 P 0.01000(12) 0.00909(12) 0.00978(12) -0.00089(9) 0.00174(9) -0.00072(9)
P3 P 0.01087(12) 0.00675(11) 0.01076(12) -0.00044(9) 0.00105(9) -0.00035(9)
F1 F 0.0341(5) 0.0171(4) 0.0324(5) 0.0036(3) 0.0048(4) -0.0018(3)
F2 F 0.0649(7) 0.0331(5) 0.0180(4) 0.0167(5) 0.0048(4) 0.0022(4)
F3 F 0.0256(4) 0.0296(4) 0.0305(5) -0.0105(3) 0.0126(4) -0.0091(3)
F4 F 0.0337(5) 0.0332(5) 0.0366(5) -0.0218(4) 0.0176(4) -0.0167(4)
N1 N 0.0100(4) 0.0083(4) 0.0094(4) -0.0006(3) 0.0004(3) -0.0006(3)
N2 N 0.0114(4) 0.0106(4) 0.0144(4) -0.0026(3) 0.0031(3) 0.0001(3)
N3 N 0.0148(4) 0.0106(4) 0.0131(4) -0.0011(3) 0.0052(3) -0.0032(3)
N4 N 0.0107(4) 0.0091(4) 0.0097(4) -0.0010(3) 0.0011(3) -0.0005(3)
N5 N 0.0159(4) 0.0090(4) 0.0115(4) -0.0015(3) -0.0018(3) -0.0022(3)
N6 N 0.0174(5) 0.0079(4) 0.0152(5) 0.0003(3) -0.0043(4) 0.0008(3)
C1 C 0.0109(5) 0.0083(4) 0.0106(5) -0.0009(3) -0.0008(4) 0.0015(3)
C2 C 0.0139(5) 0.0086(4) 0.0145(5) -0.0030(4) -0.0019(4) 0.0008(4)
C3 C 0.0174(5) 0.0088(4) 0.0145(5) -0.0004(4) -0.0037(4) -0.0011(4)
C4 C 0.0167(5) 0.0104(4) 0.0126(5) -0.0002(4) -0.0007(4) -0.0030(4)
C5 C 0.0127(5) 0.0094(4) 0.0100(5) 0.0006(4) -0.0001(4) -0.0002(3)
C6 C 0.0128(5) 0.0139(5) 0.0124(5) 0.0010(4) 0.0034(4) 0.0003(4)
C7 C 0.0195(6) 0.0141(5) 0.0168(5) 0.0003(4) 0.0031(4) 0.0023(4)
C8 C 0.0257(6) 0.0206(6) 0.0182(6) 0.0023(5) 0.0050(5) 0.0066(5)
C9 C 0.0273(7) 0.0292(7) 0.0122(5) 0.0028(5) 0.0043(5) 0.0018(5)
C10 C 0.0297(7) 0.0241(6) 0.0148(6) -0.0023(5) 0.0038(5) -0.0045(5)
C11 C 0.0241(6) 0.0167(5) 0.0150(5) -0.0032(5) 0.0049(5) -0.0010(4)
C12 C 0.0108(5) 0.0117(5) 0.0208(6) -0.0004(4) 0.0049(4) 0.0032(4)
C13 C 0.0134(5) 0.0165(5) 0.0239(6) -0.0008(4) 0.0011(4) 0.0043(5)
C14 C 0.0140(6) 0.0217(6) 0.0377(8) 0.0008(5) 0.0000(5) 0.0105(6)
C15 C 0.0158(6) 0.0236(7) 0.0529(10) 0.0070(5) 0.0125(6) 0.0135(6)
C16 C 0.0245(7) 0.0222(6) 0.0398(8) 0.0090(5) 0.0192(6) 0.0071(6)
C17 C 0.0206(6) 0.0170(5) 0.0247(6) 0.0036(4) 0.0121(5) 0.0032(5)
C18 C 0.0138(5) 0.0143(5) 0.0218(6) -0.0041(4) 0.0042(4) 0.0009(4)
C19 C 0.0108(5) 0.0130(5) 0.0133(5) 0.0007(4) 0.0030(4) 0.0006(4)
C20 C 0.0146(5) 0.0134(5) 0.0187(5) 0.0007(4) 0.0034(4) 0.0004(4)
C21 C 0.0178(6) 0.0180(6) 0.0268(7) 0.0037(4) 0.0006(5) 0.0046(5)
C22 C 0.0160(6) 0.0254(6) 0.0260(7) 0.0003(5) -0.0047(5) 0.0039(5)
C23 C 0.0167(6) 0.0204(6) 0.0222(6) -0.0027(5) -0.0030(5) 0.0000(5)
C24 C 0.0143(5) 0.0145(5) 0.0170(5) -0.0001(4) 0.0013(4) -0.0001(4)
C25 C 0.0145(5) 0.0123(5) 0.0120(5) 0.0005(4) 0.0046(4) 0.0002(4)
C26 C 0.0189(6) 0.0172(5) 0.0126(5) -0.0008(4) 0.0025(4) -0.0003(4)
C27 C 0.0261(6) 0.0220(6) 0.0130(5) 0.0030(5) 0.0043(5) 0.0013(4)
C28 C 0.0288(7) 0.0183(6) 0.0180(6) 0.0051(5) 0.0129(5) 0.0047(5)
C29 C 0.0205(6) 0.0174(5) 0.0238(6) -0.0007(5) 0.0118(5) 0.0034(5)
C30 C 0.0142(5) 0.0160(5) 0.0184(5) -0.0002(4) 0.0056(4) 0.0007(4)
C31 C 0.0204(6) 0.0169(5) 0.0170(5) 0.0008(4) 0.0080(4) -0.0047(4)
C32 C 0.0139(5) 0.0103(4) 0.0113(5) -0.0010(4) 0.0011(4) -0.0003(4)
C33 C 0.0218(6) 0.0150(5) 0.0136(5) -0.0019(4) -0.0051(4) -0.0019(4)
C34 C 0.0253(6) 0.0180(6) 0.0158(6) -0.0001(5) -0.0084(5) 0.0008(4)
C35 C 0.0211(6) 0.0141(5) 0.0155(5) 0.0010(4) -0.0052(4) 0.0024(4)
C36 C 0.0130(5) 0.0100(4) 0.0116(5) -0.0008(4) 0.0012(4) 0.0004(4)
C37 C 0.0140(5) 0.0073(4) 0.0153(5) 0.0001(4) 0.0033(4) 0.0004(4)
C38 C 0.0150(5) 0.0123(5) 0.0185(6) -0.0012(4) 0.0033(4) -0.0010(4)
C39 C 0.0191(6) 0.0162(5) 0.0248(6) -0.0060(4) 0.0074(5) -0.0021(5)
C40 C 0.0256(6) 0.0151(5) 0.0238(6) -0.0032(5) 0.0110(5) 0.0032(5)
C41 C 0.0236(6) 0.0136(5) 0.0159(5) 0.0002(4) 0.0047(5) 0.0026(4)
C42 C 0.0172(5) 0.0106(5) 0.0153(5) -0.0003(4) 0.0028(4) 0.0007(4)
C43 C 0.0161(5) 0.0079(4) 0.0184(5) 0.0004(4) 0.0050(4) 0.0010(4)
C44 C 0.0225(6) 0.0145(5) 0.0201(6) 0.0017(4) 0.0074(5) -0.0010(4)
C45 C 0.0299(7) 0.0181(6) 0.0301(7) 0.0047(5) 0.0141(6) -0.0033(5)
C46 C 0.0254(7) 0.0187(6) 0.0418(8) 0.0086(5) 0.0154(6) 0.0021(6)
C47 C 0.0181(6) 0.0198(6) 0.0345(8) 0.0061(5) 0.0055(5) 0.0050(5)
C48 C 0.0151(5) 0.0151(5) 0.0219(6) 0.0019(4) 0.0029(4) 0.0014(4)
C49 C 0.0217(6) 0.0113(5) 0.0166(5) -0.0031(4) -0.0014(4) -0.0055(4)
C50 C 0.0233(6) 0.0100(5) 0.0240(6) 0.0015(4) -0.0023(5) 0.0027(4)
B1 B 0.0239(7) 0.0138(6) 0.0156(6) -0.0050(5) 0.0048(5) -0.0030(5)

loop_
_atom_type_symbol
_atom_type_scat_dispersion_real
_atom_type_scat_dispersion_imag
_atom_type_scat_source
C 0.0033 0.0016 'International Tables Vol C tables 4.2.6.8 and 6.1.1.1'
H 0.0000 0.0000 'International Tables Vol C tables 4.2.6.8 and 6.1.1.1'
B 0.0013 0.0007 'International Tables Vol C tables 4.2.6.8 and 6.1.1.1'
Cl 0.1484 0.1585 'International Tables Vol C tables 4.2.6.8 and 6.1.1.1'
F 0.0171 0.0103 'International Tables Vol C tables 4.2.6.8 and 6.1.1.1'
Fe 0.3463 0.8444 'International Tables Vol C tables 4.2.6.8 and 6.1.1.1'
N 0.0061 0.0033 'International Tables Vol C tables 4.2.6.8 and 6.1.1.1'
P 0.1023 0.0942 'International Tables Vol C tables 4.2.6.8 and 6.1.1.1'

loop_
_geom_angle_atom_site_label_1
_geom_angle_atom_site_label_2
_geom_angle_atom_site_label_3
_geom_angle
Cl1 Fe1 P1 91.084(15)
Cl1 Fe1 P2 91.225(15)
Cl1 Fe1 P3 89.550(12)
Cl1 Fe1 N1 82.06(3)
Cl1 Fe1 N4 173.33(3)
P1 Fe1 P2 163.965(13)
P1 Fe1 P3 97.929(13)
P1 Fe1 N1 82.45(3)
P1 Fe1 N4 90.28(3)
P2 Fe1 P3 97.955(13)
P2 Fe1 N1 82.16(3)
P2 Fe1 N4 89.26(3)
P3 Fe1 N1 171.60(3)
P3 Fe1 N4 83.79(3)
N1 Fe1 N4 104.60(4)
Fe1 P1 N2 101.48(4)
Fe1 P1 C6 117.19(4)
Fe1 P1 C12 125.48(4)
N2 P1 C6 104.80(5)
N2 P1 C12 101.07(5)
C6 P1 C12 103.73(6)
Fe1 P2 N3 101.30(4)
Fe1 P2 C19 115.82(4)
Fe1 P2 C25 126.63(4)
N3 P2 C19 103.46(5)
N3 P2 C25 99.92(5)
C19 P2 C25 105.74(5)
Fe1 P3 N5 102.78(3)
Fe1 P3 C37 119.59(4)
Fe1 P3 C43 122.13(4)
N5 P3 C37 105.70(5)
N5 P3 C43 105.29(5)
C37 P3 C43 99.74(5)
Fe1 N1 Cl1 53.24(2)
Fe1 N1 C1 120.55(8)
Fe1 N1 C5 120.76(7)
Cl1 N1 C1 105.27(6)
Cl1 N1 C5 103.29(6)
C1 N1 C5 117.99(9)
Cl1 N2 P1 62.46(3)
Cl1 N2 C1 71.79(6)
Cl1 N2 C18 133.24(7)
P1 N2 C1 118.89(8)
P1 N2 C18 122.43(8)
C1 N2 C18 118.23(9)
Cl1 N3 P2 63.06(3)
Cl1 N3 C5 70.64(6)
Cl1 N3 C31 138.72(7)
P2 N3 C5 119.14(8)
P2 N3 C31 121.85(8)
C5 N3 C31 118.96(9)
Fe1 N4 C32 117.95(7)
Fe1 N4 C36 125.68(7)
C32 N4 C36 116.34(9)
P3 N5 C32 117.91(7)
P3 N5 C49 124.87(8)
C32 N5 C49 117.20(9)
C36 N6 C50 123.65(10)
C36 N6 H1n 115.2(11)
C50 N6 H1n 120.5(11)
N1 C1 N2 116.32(9)
N1 C1 C2 122.11(11)
N2 C1 C2 121.58(11)
C1 C2 C3 118.33(11)
C1 C2 H21 120.84
C3 C2 H21 120.84
C2 C3 C4 120.74(10)
C2 C3 H31 119.63
C4 C3 H31 119.63
C3 C4 C5 118.27(11)
C3 C4 H41 120.87
C5 C4 H41 120.87
N1 C5 N3 115.82(9)
N1 C5 C4 122.42(11)
N3 C5 C4 121.75(11)
P1 C6 C7 123.25(9)
P1 C6 C11 118.28(9)
C7 C6 C11 118.42(11)
C6 C7 C8 120.08(11)
C6 C7 H71 119.96
C8 C7 H71 119.96
C7 C8 C9 120.79(12)
C7 C8 H81 119.6
C9 C8 H81 119.6
C8 C9 C10 119.78(12)
C8 C9 H91 120.11
C10 C9 H91 120.11
C9 C10 C11 119.60(12)
C9 C10 H101 120.2
C11 C10 H101 120.2
C6 C11 C10 121.31(12)
C6 C11 H111 119.35
C10 C11 H111 119.35
P1 C12 C13 118.44(10)
P1 C12 C17 122.52(9)
C13 C12 C17 119.03(11)
C12 C13 C14 120.10(13)
C12 C13 H131 119.95
C14 C13 H131 119.95
C13 C14 C15 120.54(13)
C13 C14 H141 119.73
C15 C14 H141 119.73
C14 C15 C16 119.83(13)
C14 C15 H151 120.08
C16 C15 H151 120.08
C15 C16 C17 120.31(15)
C15 C16 H161 119.84
C17 C16 H161 119.84
C12 C17 C16 120.17(12)
C12 C17 H171 119.91
C16 C17 H171 119.91
N2 C18 H181 109.47
N2 C18 H182 109.47
N2 C18 H183 109.47
H181 C18 H182 109.47
H181 C18 H183 109.47
H182 C18 H183 109.47
P2 C19 C20 120.33(8)
P2 C19 C24 120.51(9)
C20 C19 C24 118.66(10)
C19 C20 C21 120.42(11)
C19 C20 H201 119.79
C21 C20 H201 119.79
C20 C21 C22 120.19(12)
C20 C21 H211 119.91
C22 C21 H211 119.91
C21 C22 C23 120.08(12)
C21 C22 H221 119.96
C23 C22 H221 119.96
C22 C23 C24 119.89(12)
C22 C23 H231 120.06
C24 C23 H231 120.05
C19 C24 C23 120.74(11)
C19 C24 H241 119.63
C23 C24 H241 119.63
P2 C25 C26 117.29(9)
P2 C25 C30 123.68(8)
C26 C25 C30 119.03(11)
C25 C26 C27 120.32(12)
C25 C26 H261 119.84
C27 C26 H261 119.84
C26 C27 C28 120.47(11)
C26 C27 H271 119.77
C28 C27 H271 119.77
C27 C28 C29 119.23(12)
C27 C28 H281 120.38
C29 C28 H281 120.38
C28 C29 C30 120.88(12)
C28 C29 H291 119.56
C30 C29 H291 119.56
C25 C30 C29 120.04(11)
C25 C30 H301 119.98
C29 C30 H301 119.98
N3 C31 H311 109.47
N3 C31 H312 109.47
N3 C31 H313 109.47
H311 C31 H312 109.47
H311 C31 H313 109.47
H312 C31 H313 109.47
N4 C32 N5 117.55(9)
N4 C32 C33 123.19(10)
N5 C32 C33 119.25(10)
C32 C33 C34 118.37(11)
C32 C33 H331 120.82
C34 C33 H331 120.82
C33 C34 C35 120.54(11)
C33 C34 H341 119.73
C35 C34 H341 119.73
C34 C35 C36 118.53(11)
C34 C35 H351 120.73
C36 C35 H351 120.73
N4 C36 N6 117.95(9)
N4 C36 C35 123.01(10)
N6 C36 C35 119.03(10)
P3 C37 C38 121.99(9)
P3 C37 C42 119.35(9)
C38 C37 C42 118.66(11)
C37 C38 C39 120.34(11)
C37 C38 H381 119.83
C39 C38 H381 119.83
C38 C39 C40 120.57(12)
C38 C39 H391 119.72
C40 C39 H391 119.72
C39 C40 C41 119.77(13)
C39 C40 H401 120.11
C41 C40 H401 120.12
C40 C41 C42 120.04(11)
C40 C41 H411 119.98
C42 C41 H411 119.98
C37 C42 C41 120.55(11)
C37 C42 H421 119.73
C41 C42 H421 119.73
P3 C43 C44 122.91(9)
P3 C43 C48 118.99(9)
C44 C43 C48 118.10(11)
C43 C44 C45 120.84(12)
C43 C44 H441 119.58
C45 C44 H441 119.58
C44 C45 C46 120.31(14)
C44 C45 H451 119.85
C46 C45 H451 119.84
C45 C46 C47 119.64(14)
C45 C46 H461 120.18
C47 C46 H461 120.18
C46 C47 C48 120.40(13)
C46 C47 H471 119.8
C48 C47 H471 119.8
C43 C48 C47 120.68(12)
C43 C48 H481 119.66
C47 C48 H481 119.66
N5 C49 H491 109.47
N5 C49 H492 109.47
N5 C49 H493 109.47
H491 C49 H492 109.47
H491 C49 H493 109.47
H492 C49 H493 109.47
N6 C50 H501 109.47
N6 C50 H502 109.47
N6 C50 H503 109.47
H501 C50 H502 109.47
H501 C50 H503 109.47
H502 C50 H503 109.47
F1 B1 F2 109.20(11)
F1 B1 F3 109.36(11)
F1 B1 F4 110.42(11)
F2 B1 F3 109.61(12)
F2 B1 F4 109.93(11)
F3 B1 F4 108.30(11)

loop_
_geom_bond_atom_site_label_1
_geom_bond_atom_site_label_2
_geom_bond_distance
Fe1 Cl1 2.3320(5)
Fe1 P1 2.2337(5)
Fe1 P2 2.2411(5)
Fe1 P3 2.1834(6)
Fe1 N1 2.0476(10)
Fe1 N4 2.0672(10)
Cl1 N1 2.8829(11)
Cl1 N2 3.6760(12)
Cl1 N3 3.6662(12)
P1 N2 1.7049(10)
P1 C6 1.8281(12)
P1 C12 1.8234(12)
P2 N3 1.7064(11)
P2 C19 1.8271(11)
P2 C25 1.8290(12)
P3 N5 1.6920(10)
P3 C37 1.8405(12)
P3 C43 1.8473(13)
F1 B1 1.3936(17)
F2 B1 1.3890(17)
F3 B1 1.3933(19)
F4 B1 1.3840(17)
N1 C1 1.3651(15)
N1 C5 1.3667(16)
N2 C1 1.3827(16)
N2 C18 1.4726(16)
N3 C5 1.3806(16)
N3 C31 1.4697(17)
N4 C32 1.3706(14)
N4 C36 1.3685(14)
N5 C32 1.3996(15)
N5 C49 1.4743(15)
N6 C36 1.3535(15)
N6 C50 1.4455(16)
N6 H1n 0.850(16)
C1 C2 1.3969(15)
C2 C3 1.3848(18)
C2 H21 0.96
C3 C4 1.3818(18)
C3 H31 0.96
C4 C5 1.3939(16)
C4 H41 0.96
C6 C7 1.3946(17)
C6 C11 1.4026(17)
C7 C8 1.3924(18)
C7 H71 0.96
C8 C9 1.3848(19)
C8 H81 0.96
C9 C10 1.388(2)
C9 H91 0.96
C10 C11 1.3863(18)
C10 H101 0.96
C11 H111 0.96
C12 C13 1.3984(17)
C12 C17 1.4007(19)
C13 C14 1.3912(18)
C13 H131 0.96
C14 C15 1.385(2)
C14 H141 0.96
C15 C16 1.384(2)
C15 H151 0.96
C16 C17 1.394(2)
C16 H161 0.96
C17 H171 0.96
C18 H181 0.96
C18 H182 0.96
C18 H183 0.96
C19 C20 1.3969(17)
C19 C24 1.4000(16)
C20 C21 1.3911(17)
C20 H201 0.96
C21 C22 1.3857(19)
C21 H211 0.96
C22 C23 1.386(2)
C22 H221 0.96
C23 C24 1.3885(17)
C23 H231 0.96
C24 H241 0.96
C25 C26 1.4056(16)
C25 C30 1.3933(17)
C26 C27 1.3906(18)
C26 H261 0.96
C27 C28 1.392(2)
C27 H271 0.96
C28 C29 1.3866(18)
C28 H281 0.96
C29 C30 1.3969(19)
C29 H291 0.96
C30 H301 0.96
C31 H311 0.96
C31 H312 0.96
C31 H313 0.96
C32 C33 1.3935(16)
C33 C34 1.3830(18)
C33 H331 0.96
C34 C35 1.3684(18)
C34 H341 0.96
C35 C36 1.4024(16)
C35 H351 0.96
C37 C38 1.3958(16)
C37 C42 1.4059(16)
C38 C39 1.3947(19)
C38 H381 0.96
C39 C40 1.3802(18)
C39 H391 0.96
C40 C41 1.3947(19)
C40 H401 0.96
C41 C42 1.3889(18)
C41 H411 0.96
C42 H421 0.96
C43 C44 1.3994(18)
C43 C48 1.4022(16)
C44 C45 1.396(2)
C44 H441 0.96
C45 C46 1.382(2)
C45 H451 0.96
C46 C47 1.388(2)
C46 H461 0.96
C47 C48 1.3928(19)
C47 H471 0.96
C48 H481 0.96
C49 H491 0.96
C49 H492 0.96
C49 H493 0.96
C50 H501 0.96
C50 H502 0.96
C50 H503 0.96

loop_
_geom_hbond_atom_site_label_D
_geom_hbond_atom_site_label_H
_geom_hbond_atom_site_label_A
_geom_hbond_distance_DH
_geom_hbond_distance_HA
_geom_hbond_distance_DA
_geom_hbond_angle_DHA
N6 H1n N1 0.850(16) 1.959(16) 2.8021(14) 171.1(16)
N6 H1n C1 0.850(16) 2.499(16) 3.2800(16) 153.1(16)
